data_4339544
loop_
_publ_author_name
'Liu, Bin'
'Li, Bao-Long'
'Li, Yi-Zhi'
'Chen, Yu'
'Bao, Song-Song'
'Zheng, Li-Min'

_publ_section_title
;
 Lanthanide diruthenium(II,III) compounds showing layered and PtS-type
 open framework structures.
;
_journal_issue 21
_journal_name_full 'Inorganic chemistry'
_journal_page_first 8524
_journal_page_last 8532
_journal_paper_doi 10.1021/ic0621695
_journal_volume 46
_journal_year 2007
_chemical_formula_moiety 'C4 H20 Ce O20 P4 Ru2, 4(H2 O)'
_chemical_formula_sum 'C4 H28 Ce O24 P4 Ru2'
_chemical_formula_weight 926.40
_chemical_name_systematic
; 
 ? 
;
_space_group_IT_number 14
_symmetry_cell_setting monoclinic
_symmetry_space_group_name_Hall '-P 2yn'
_symmetry_space_group_name_H-M 'P 1 21/n 1'
_atom_sites_solution_hydrogens geom
_atom_sites_solution_primary direct
_atom_sites_solution_secondary difmap
_audit_creation_method SHELXL-97
_cell_angle_alpha 90.00
_cell_angle_beta 108.219(3)
_cell_angle_gamma 90.00
_cell_formula_units_Z 4
_cell_length_a 12.8719(19)
_cell_length_b 12.783(2)
_cell_length_c 15.692(2)
_cell_measurement_reflns_used 6852
_cell_measurement_temperature 293(2)
_cell_measurement_theta_max 26.574
_cell_measurement_theta_min 2.658
_cell_volume 2452.5(6)
_computing_cell_refinement SMART
_computing_data_collection 'SMART (Bruker, 2000)'
_computing_data_reduction 'SAINT (Bruker, 2000)'
_computing_molecular_graphics SHELXTL
_computing_publication_material SHELXTL
_computing_structure_refinement 'SHELXL-97 (Sheldrick, 1997)'
_computing_structure_solution 'SHELXS-97 (Sheldrick, 1990)'
_diffrn_ambient_temperature 293(2)
_diffrn_measured_fraction_theta_full 0.994
_diffrn_measured_fraction_theta_max 0.994
_diffrn_measurement_device_type 'Bruker Smart Apex CCD area detector'
_diffrn_measurement_method 'phi and omega scans'
_diffrn_radiation_monochromator graphite
_diffrn_radiation_source 'fine-focus sealed tube'
_diffrn_radiation_type MoK\a
_diffrn_radiation_wavelength 0.71073
_diffrn_reflns_av_R_equivalents 0.0404
_diffrn_reflns_av_sigmaI/netI 0.0802
_diffrn_reflns_limit_h_max 15
_diffrn_reflns_limit_h_min -14
_diffrn_reflns_limit_k_max 15
_diffrn_reflns_limit_k_min -15
_diffrn_reflns_limit_l_max 12
_diffrn_reflns_limit_l_min -19
_diffrn_reflns_number 12974
_diffrn_reflns_theta_full 26.00
_diffrn_reflns_theta_max 26.00
_diffrn_reflns_theta_min 1.79
_exptl_absorpt_coefficient_mu 3.403
_exptl_absorpt_correction_T_max 0.85
_exptl_absorpt_correction_T_min 0.65
_exptl_absorpt_correction_type multi-scan
_exptl_absorpt_process_details 'SADABS, Bruker(2000)'
_exptl_crystal_colour 'red brown'
_exptl_crystal_density_diffrn 2.509
_exptl_crystal_density_method 'not measured'
_exptl_crystal_description plate
_exptl_crystal_F_000 1800
_exptl_crystal_size_max 0.30
_exptl_crystal_size_mid 0.10
_exptl_crystal_size_min 0.05
_refine_diff_density_max 1.778
_refine_diff_density_min -1.466
_refine_diff_density_rms 0.160
_refine_ls_extinction_method none
_refine_ls_goodness_of_fit_ref 1.016
_refine_ls_hydrogen_treatment mixed
_refine_ls_matrix_type full
_refine_ls_number_parameters 316
_refine_ls_number_reflns 4791
_refine_ls_number_restraints 0
_refine_ls_restrained_S_all 1.016
_refine_ls_R_factor_all 0.0932
_refine_ls_R_factor_gt 0.0549
_refine_ls_shift/su_max 0.000
_refine_ls_shift/su_mean 0.000
_refine_ls_structure_factor_coef Fsqd
_refine_ls_weighting_details 'calc w=1/[\s^2^(Fo^2^)+(0.0400P)^2^+1.2200P] where P=(Fo^2^+2Fc^2^)/3'
_refine_ls_weighting_scheme calc
_refine_ls_wR_factor_gt 0.0895
_refine_ls_wR_factor_ref 0.0961
_reflns_number_gt 3313
_reflns_number_total 4791
_reflns_threshold_expression >2sigma(I)
_cod_data_source_file ic0621695-file004.cif
_cod_data_source_block 50826am
_cod_depositor_comments
;
The following automatic conversions were performed:

'_symmetry_cell_setting' value 'Monoclinic' changed to 'monoclinic'
according to
/usr/data/users/saulius/automatic-downloads/retrospective/ACS/lib/dictionaries/cif_core.dic
dictionary named 'cif_core.dic' version 2.4.2 from
2011-04-26.

'_exptl_absorpt_correction_type' value 'Multi-scan'
changed to 'multi-scan' according to
/usr/data/users/saulius/automatic-downloads/retrospective/ACS/lib/dictionaries/cif_core.dic
dictionary named 'cif_core.dic' version 2.4.2 from 2011-04-26.

Automatic conversion script
Id: cif_fix_values 2281 2013-09-26 08:29:07Z andrius 
;
_cod_original_cell_volume 2452.6(6)
_cod_original_sg_symbol_H-M 'P 21/n  '
_cod_database_code 4339544

loop_
_symmetry_equiv_pos_as_xyz
'x, y, z'
'-x+1/2, y+1/2, -z+1/2'
'-x, -y, -z'
'x-1/2, -y-1/2, z-1/2'

loop_
_atom_site_label
_atom_site_type_symbol
_atom_site_fract_x
_atom_site_fract_y
_atom_site_fract_z
_atom_site_U_iso_or_equiv
_atom_site_adp_type
_atom_site_occupancy
_atom_site_symmetry_multiplicity
_atom_site_calc_flag
_atom_site_refinement_flags
Ru1 Ru 0.47118(5) 0.43729(5) 0.18412(4) 0.03183(16) Uani 1 1 d .
Ru2 Ru 0.55266(5) 0.44732(5) 0.34041(4) 0.02995(15) Uani 1 1 d .
Ce1 Ce 0.48426(3) -0.05244(4) 0.20687(3) 0.03360(13) Uani 1 1 d .
P1 P 0.46740(15) 0.23226(16) 0.27776(13) 0.0293(4) Uani 1 1 d .
P2 P 0.31076(15) 0.40673(16) 0.28633(15) 0.0309(4) Uani 1 1 d .
P3 P 0.71099(15) 0.49136(17) 0.23621(14) 0.0304(4) Uani 1 1 d .
P4 P 0.54680(15) 0.65537(17) 0.24900(13) 0.0310(4) Uani 1 1 d .
O1 O 0.5552(4) 0.2865(4) 0.3526(4) 0.0345(13) Uani 1 1 d .
O2 O 0.4651(4) 0.2781(4) 0.1869(4) 0.0357(13) Uani 1 1 d .
O3 O 0.4815(4) 0.1156(4) 0.2786(3) 0.0281(12) Uani 1 1 d .
O4 O 0.4048(4) 0.4558(4) 0.3619(3) 0.0308(12) Uani 1 1 d .
O5 O 0.3167(4) 0.4418(4) 0.1929(3) 0.0361(12) Uani 1 1 d .
O6 O 0.2027(4) 0.4297(4) 0.2960(3) 0.0353(13) Uani 1 1 d .
O7 O 0.3375(4) 0.2359(5) 0.3831(4) 0.0365(13) Uani 1 1 d .
H7B H 0.3497 0.1707 0.3909 0.044 Uiso 1 1 d R
O8 O 0.7042(4) 0.4491(4) 0.3258(3) 0.0385(13) Uani 1 1 d .
O9 O 0.6184(4) 0.4412(5) 0.1608(4) 0.0375(13) Uani 1 1 d .
O10 O 0.8195(4) 0.4785(4) 0.2254(4) 0.0362(13) Uani 1 1 d .
O11 O 0.5509(4) 0.6033(4) 0.3395(4) 0.0328(12) Uani 1 1 d .
O12 O 0.4633(4) 0.5935(4) 0.1710(4) 0.0331(12) Uani 1 1 d .
O13 O 0.5226(4) 0.7694(4) 0.2422(4) 0.0369(13) Uani 1 1 d .
O14 O 0.6772(4) 0.6758(4) 0.1521(3) 0.0320(12) Uani 1 1 d .
H14B H 0.7038 0.7362 0.1498 0.038 Uiso 1 1 d R
O15 O 0.6361(4) 0.4425(5) 0.4942(4) 0.0410(13) Uani 1 1 d .
H15C H 0.6195 0.5010 0.5122 0.049 Uiso 1 1 d R
H15B H 0.6100 0.3981 0.5224 0.049 Uiso 1 1 d R
O16 O 0.3932(4) 0.4289(4) 0.0311(3) 0.0348(13) Uani 1 1 d .
H16C H 0.3329 0.4552 0.0319 0.042 Uiso 1 1 d R
H16A H 0.3644 0.3723 0.0063 0.042 Uiso 1 1 d R
O17 O 0.5029(4) -0.0745(5) 0.3713(4) 0.0436(15) Uani 1 1 d .
H17C H 0.5034 -0.0133 0.3926 0.052 Uiso 1 1 d R
H17B H 0.4493 -0.1061 0.3804 0.052 Uiso 1 1 d R
O18 O 0.3599(4) -0.1435(4) 0.0642(3) 0.0348(13) Uani 1 1 d .
H18A H 0.2987 -0.1668 0.0659 0.042 Uiso 1 1 d R
H18B H 0.3911 -0.1820 0.0354 0.042 Uiso 1 1 d R
O19 O 0.4552(4) 0.0900(4) 0.0904(4) 0.0368(13) Uani 1 1 d .
H19A H 0.4902 0.1470 0.1052 0.044 Uiso 1 1 d R
H19B H 0.3922 0.0955 0.0518 0.044 Uiso 1 1 d R
O20 O 0.5865(4) -0.1145(4) 0.0923(3) 0.0366(13) Uani 1 1 d .
H20A H 0.5576 -0.1625 0.0549 0.044 Uiso 1 1 d R
H20B H 0.6558 -0.1108 0.1085 0.044 Uiso 1 1 d R
O21 O 0.3525(4) 0.0333(4) 0.4277(4) 0.0331(13) Uani 1 1 d .
H21A H 0.3633 0.0223 0.4832 0.040 Uiso 1 1 d R
H21C H 0.2884 0.0133 0.3979 0.040 Uiso 1 1 d R
O22 O 0.4877(4) 0.7301(4) 0.4572(4) 0.0322(12) Uani 1 1 d .
H22A H 0.4936 0.7438 0.5115 0.039 Uiso 1 1 d R
H22B H 0.5406 0.7579 0.4438 0.039 Uiso 1 1 d R
O23 O 0.4308(4) 0.6773(5) 1.0016(4) 0.0386(13) Uani 1 1 d .
H23D H 0.4436 0.6122 1.0090 0.046 Uiso 1 1 d R
H23A H 0.4552 0.6997 0.9604 0.046 Uiso 1 1 d R
O24 O 0.1794(4) 0.3882(4) 0.9473(4) 0.0441(15) Uani 1 1 d .
H24D H 0.1912 0.3905 0.8969 0.053 Uiso 1 1 d R
H24A H 0.1114 0.3794 0.9388 0.053 Uiso 1 1 d R
C1 C 0.3320(6) 0.2668(7) 0.2907(5) 0.0366(18) Uani 1 1 d .
C2 C 0.6778(6) 0.6322(7) 0.2377(5) 0.0317(18) Uani 1 1 d .
C3 C 0.2411(6) 0.2088(7) 0.2212(5) 0.037(2) Uani 1 1 d .
H3A H 0.1716 0.2251 0.2285 0.056 Uiso 1 1 d R
H3B H 0.2415 0.2308 0.1628 0.056 Uiso 1 1 d R
H3C H 0.2534 0.1347 0.2273 0.056 Uiso 1 1 d R
C4 C 0.7685(6) 0.6861(7) 0.3105(6) 0.041(2) Uani 1 1 d .
H4A H 0.7518 0.7594 0.3099 0.061 Uiso 1 1 d R
H4B H 0.7693 0.6564 0.3669 0.061 Uiso 1 1 d R
H4C H 0.8388 0.6770 0.3024 0.061 Uiso 1 1 d R

loop_
_atom_site_aniso_label
_atom_site_aniso_U_11
_atom_site_aniso_U_22
_atom_site_aniso_U_33
_atom_site_aniso_U_23
_atom_site_aniso_U_13
_atom_site_aniso_U_12
Ru1 0.0309(3) 0.0344(4) 0.0276(3) -0.0008(3) 0.0054(2) 0.0009(3)
Ru2 0.0296(3) 0.0280(3) 0.0302(3) -0.0022(3) 0.0065(2) -0.0004(3)
Ce1 0.0327(2) 0.0354(3) 0.0300(3) -0.0018(2) 0.00586(18) -0.0001(2)
P1 0.0296(9) 0.0288(11) 0.0277(10) -0.0003(8) 0.0066(8) -0.0011(8)
P2 0.0257(10) 0.0287(11) 0.0361(11) 0.0027(9) 0.0064(8) 0.0002(8)
P3 0.0236(9) 0.0326(11) 0.0351(11) -0.0011(9) 0.0092(8) -0.0006(8)
P4 0.0285(9) 0.0318(12) 0.0344(11) 0.0029(9) 0.0121(8) -0.0016(8)
O1 0.027(3) 0.029(3) 0.039(3) 0.009(2) -0.001(2) 0.005(2)
O2 0.035(3) 0.038(3) 0.032(3) 0.003(2) 0.009(2) -0.007(2)
O3 0.038(3) 0.029(3) 0.020(3) -0.010(2) 0.012(2) -0.008(2)
O4 0.036(3) 0.027(3) 0.031(3) -0.015(2) 0.012(2) -0.003(2)
O5 0.037(3) 0.036(3) 0.030(3) 0.003(2) 0.004(2) 0.017(3)
O6 0.037(3) 0.038(4) 0.034(3) 0.005(2) 0.017(2) 0.018(2)
O7 0.023(2) 0.042(3) 0.051(3) 0.004(3) 0.021(2) 0.008(2)
O8 0.037(3) 0.035(3) 0.033(3) -0.018(3) -0.006(2) 0.014(3)
O9 0.034(3) 0.038(3) 0.041(3) 0.017(3) 0.011(2) 0.009(3)
O10 0.035(3) 0.029(3) 0.040(3) -0.002(2) 0.006(2) 0.012(2)
O11 0.045(3) 0.014(3) 0.040(3) 0.002(2) 0.013(2) -0.004(2)
O12 0.031(3) 0.024(3) 0.035(3) -0.005(2) -0.002(2) 0.003(2)
O13 0.037(3) 0.033(3) 0.040(3) 0.016(3) 0.010(2) 0.001(2)
O14 0.024(2) 0.038(3) 0.035(3) -0.004(2) 0.011(2) -0.012(2)
O15 0.049(3) 0.031(3) 0.045(3) -0.006(3) 0.018(3) 0.009(3)
O16 0.032(3) 0.037(3) 0.027(3) -0.014(2) -0.003(2) -0.006(2)
O17 0.019(2) 0.055(4) 0.052(4) 0.001(3) 0.004(2) -0.013(2)
O18 0.032(3) 0.037(3) 0.027(3) -0.014(2) -0.003(2) -0.006(2)
O19 0.031(3) 0.045(3) 0.039(3) -0.003(3) 0.018(2) -0.002(2)
O20 0.038(3) 0.036(3) 0.032(3) -0.013(2) 0.006(2) -0.024(2)
O21 0.031(3) 0.030(3) 0.047(3) 0.004(2) 0.024(3) -0.001(2)
O22 0.025(2) 0.034(3) 0.041(3) -0.001(2) 0.016(2) 0.005(2)
O23 0.043(3) 0.042(4) 0.041(3) 0.005(3) 0.026(3) 0.003(3)
O24 0.034(3) 0.039(4) 0.062(4) -0.022(3) 0.019(3) -0.023(3)
C1 0.031(4) 0.046(5) 0.030(4) 0.003(4) 0.006(3) -0.004(4)
C2 0.031(4) 0.042(5) 0.026(4) -0.004(3) 0.016(3) 0.010(3)
C3 0.022(4) 0.053(6) 0.037(5) 0.010(4) 0.009(3) -0.012(4)
C4 0.035(4) 0.044(5) 0.039(5) -0.027(4) 0.005(4) -0.003(4)

loop_
_atom_type_symbol
_atom_type_description
_atom_type_scat_dispersion_real
_atom_type_scat_dispersion_imag
_atom_type_scat_source
C C 0.0033 0.0016 'International Tables Vol C Tables 4.2.6.8 and 6.1.1.4'
H H 0.0000 0.0000 'International Tables Vol C Tables 4.2.6.8 and 6.1.1.4'
O O 0.0106 0.0060 'International Tables Vol C Tables 4.2.6.8 and 6.1.1.4'
P P 0.1023 0.0942 'International Tables Vol C Tables 4.2.6.8 and 6.1.1.4'
Ru Ru -1.2594 0.8363 'International Tables Vol C Tables 4.2.6.8 and 6.1.1.4'
Ce Ce -0.2486 2.6331 'International Tables Vol C Tables 4.2.6.8 and 6.1.1.4'

loop_
_geom_angle_atom_site_label_1
_geom_angle_atom_site_label_2
_geom_angle_atom_site_label_3
_geom_angle
_geom_angle_site_symmetry_1
_geom_angle_site_symmetry_3
O12 Ru1 O5 87.7(2) . .
O12 Ru1 O2 174.26(19) . .
O5 Ru1 O2 89.0(2) . .
O12 Ru1 O9 88.7(2) . .
O5 Ru1 O9 173.2(2) . .
O2 Ru1 O9 94.2(2) . .
O12 Ru1 O16 87.0(2) . .
O5 Ru1 O16 87.46(19) . .
O2 Ru1 O16 88.2(2) . .
O9 Ru1 O16 86.6(2) . .
O12 Ru1 Ru2 92.56(15) . .
O5 Ru1 Ru2 93.12(14) . .
O2 Ru1 Ru2 92.28(15) . .
O9 Ru1 Ru2 92.83(15) . .
O16 Ru1 Ru2 179.25(14) . .
O11 Ru2 O8 89.9(2) . .
O11 Ru2 O4 86.5(2) . .
O8 Ru2 O4 175.30(19) . .
O11 Ru2 O1 175.1(2) . .
O8 Ru2 O1 91.9(2) . .
O4 Ru2 O1 91.5(2) . .
O11 Ru2 O15 92.0(2) . .
O8 Ru2 O15 88.23(19) . .
O4 Ru2 O15 88.95(19) . .
O1 Ru2 O15 83.6(2) . .
O11 Ru2 Ru1 92.69(16) . .
O8 Ru2 Ru1 90.80(14) . .
O4 Ru2 Ru1 92.32(14) . .
O1 Ru2 Ru1 91.81(15) . .
O15 Ru2 Ru1 175.22(15) . .
O13 Ce1 O6 92.72(18) 1_545 2_545
O13 Ce1 O3 140.93(18) 1_545 .
O6 Ce1 O3 86.16(17) 2_545 .
O13 Ce1 O10 86.69(17) 1_545 2_645
O6 Ce1 O10 156.23(18) 2_545 2_645
O3 Ce1 O10 79.56(17) . 2_645
O13 Ce1 O19 147.11(18) 1_545 .
O6 Ce1 O19 97.70(17) 2_545 .
O3 Ce1 O19 71.17(17) . .
O10 Ce1 O19 95.56(17) 2_645 .
O13 Ce1 O17 72.94(19) 1_545 .
O6 Ce1 O17 77.53(16) 2_545 .
O3 Ce1 O17 68.69(18) . .
O10 Ce1 O17 79.59(17) 2_645 .
O19 Ce1 O17 139.79(19) . .
O13 Ce1 O18 78.27(18) 1_545 .
O6 Ce1 O18 66.15(17) 2_545 .
O3 Ce1 O18 134.73(17) . .
O10 Ce1 O18 136.41(18) 2_645 .
O19 Ce1 O18 77.67(18) . .
O17 Ce1 O18 131.92(17) . .
O13 Ce1 O20 76.10(18) 1_545 .
O6 Ce1 O20 131.52(16) 2_545 .
O3 Ce1 O20 131.21(16) . .
O10 Ce1 O20 71.33(17) 2_645 .
O19 Ce1 O20 73.64(17) . .
O17 Ce1 O20 138.31(17) . .
O18 Ce1 O20 65.41(16) . .
O3 P1 O1 112.8(3) . .
O3 P1 O2 110.8(3) . .
O1 P1 O2 109.8(3) . .
O3 P1 C1 110.3(4) . .
O1 P1 C1 107.5(3) . .
O2 P1 C1 105.3(3) . .
O6 P2 O4 112.3(3) . .
O6 P2 O5 111.4(3) . .
O4 P2 O5 110.5(3) . .
O6 P2 C1 109.2(4) . .
O4 P2 C1 107.5(3) . .
O5 P2 C1 105.6(4) . .
O10 P3 O9 113.7(3) . .
O10 P3 O8 113.2(3) . .
O9 P3 O8 107.9(3) . .
O10 P3 C2 110.0(3) . .
O9 P3 C2 106.8(3) . .
O8 P3 C2 104.6(3) . .
O13 P4 O11 115.5(3) . .
O13 P4 O12 111.2(3) . .
O11 P4 O12 108.5(3) . .
O13 P4 C2 109.9(4) . .
O11 P4 C2 105.0(3) . .
O12 P4 C2 106.2(3) . .
P1 O1 Ru2 113.4(3) . .
P1 O2 Ru1 114.3(3) . .
P1 O3 Ce1 153.2(3) . .
P2 O4 Ru2 113.6(3) . .
P2 O5 Ru1 113.1(3) . .
P2 O6 Ce1 171.0(4) . 2
C1 O7 H7B 110.6 . .
P3 O8 Ru2 116.0(3) . .
P3 O9 Ru1 114.4(3) . .
P3 O10 Ce1 149.1(3) . 2_655
P4 O11 Ru2 115.5(3) . .
P4 O12 Ru1 114.9(3) . .
P4 O13 Ce1 170.6(4) . 1_565
C2 O14 H14B 120.2 . .
Ru2 O15 H15C 103.9 . .
Ru2 O15 H15B 115.5 . .
H15C O15 H15B 103.5 . .
Ru1 O16 H16C 93.9 . .
Ru1 O16 H16A 120.2 . .
H16C O16 H16A 94.2 . .
Ce1 O17 H17C 106.6 . .
Ce1 O17 H17B 113.6 . .
H17C O17 H17B 106.1 . .
Ce1 O18 H18A 117.3 . .
Ce1 O18 H18B 117.0 . .
H18A O18 H18B 114.2 . .
Ce1 O19 H19A 118.4 . .
Ce1 O19 H19B 117.9 . .
H19A O19 H19B 115.5 . .
Ce1 O20 H20A 118.7 . .
Ce1 O20 H20B 118.5 . .
H20A O20 H20B 115.9 . .
H21A O21 H21C 109.5 . .
H22A O22 H22B 109.5 . .
H23D O23 H23A 109.5 . .
H24D O24 H24A 109.5 . .
O7 C1 C3 111.3(6) . .
O7 C1 P2 105.2(6) . .
C3 C1 P2 112.5(6) . .
O7 C1 P1 106.4(5) . .
C3 C1 P1 109.9(6) . .
P2 C1 P1 111.4(4) . .
O14 C2 C4 107.5(7) . .
O14 C2 P4 107.4(5) . .
C4 C2 P4 112.3(5) . .
O14 C2 P3 107.2(5) . .
C4 C2 P3 108.9(5) . .
P4 C2 P3 113.2(4) . .
C1 C3 H3A 110.2 . .
C1 C3 H3B 108.0 . .
H3A C3 H3B 109.5 . .
C1 C3 H3C 110.1 . .
H3A C3 H3C 109.5 . .
H3B C3 H3C 109.5 . .
C2 C4 H4A 108.6 . .
C2 C4 H4B 107.3 . .
H4A C4 H4B 109.4 . .
C2 C4 H4C 112.4 . .
H4A C4 H4C 109.5 . .
H4B C4 H4C 109.5 . .

loop_
_geom_bond_atom_site_label_1
_geom_bond_atom_site_label_2
_geom_bond_distance
_geom_bond_site_symmetry_2
Ru1 O12 2.007(5) .
Ru1 O5 2.036(5) .
Ru1 O2 2.038(6) .
Ru1 O9 2.040(5) .
Ru1 O16 2.298(5) .
Ru1 Ru2 2.3500(9) .
Ru2 O11 1.994(5) .
Ru2 O8 2.035(5) .
Ru2 O4 2.038(5) .
Ru2 O1 2.064(5) .
Ru2 O15 2.316(5) .
Ce1 O13 2.359(5) 1_545
Ce1 O6 2.404(5) 2_545
Ce1 O3 2.431(5) .
Ce1 O10 2.447(5) 2_645
Ce1 O19 2.523(6) .
Ce1 O17 2.532(6) .
Ce1 O18 2.586(4) .
Ce1 O20 2.659(5) .
P1 O3 1.502(5) .
P1 O1 1.519(5) .
P1 O2 1.533(6) .
P1 C1 1.870(8) .
P2 O6 1.475(5) .
P2 O4 1.539(5) .
P2 O5 1.557(6) .
P2 C1 1.807(9) .
P3 O10 1.467(6) .
P3 O9 1.533(6) .
P3 O8 1.534(6) .
P3 C2 1.852(8) .
P4 O13 1.488(6) .
P4 O11 1.555(6) .
P4 O12 1.568(5) .
P4 C2 1.774(7) .
O6 Ce1 2.404(5) 2
O7 C1 1.483(10) .
O7 H7B 0.8500 .
O10 Ce1 2.447(5) 2_655
O13 Ce1 2.359(5) 1_565
O14 C2 1.451(9) .
O14 H14B 0.8500 .
O15 H15C 0.8500 .
O15 H15B 0.8500 .
O16 H16C 0.8500 .
O16 H16A 0.8500 .
O17 H17C 0.8500 .
O17 H17B 0.8500 .
O18 H18A 0.8500 .
O18 H18B 0.8500 .
O19 H19A 0.8500 .
O19 H19B 0.8500 .
O20 H20A 0.8500 .
O20 H20B 0.8500 .
O21 H21A 0.8499 .
O21 H21C 0.8500 .
O22 H22A 0.8500 .
O22 H22B 0.8500 .
O23 H23D 0.8500 .
O23 H23A 0.8499 .
O24 H24D 0.8500 .
O24 H24A 0.8500 .
C1 C3 1.519(10) .
C2 C4 1.520(10) .
C3 H3A 0.9602 .
C3 H3B 0.9600 .
C3 H3C 0.9600 .
C4 H4A 0.9601 .
C4 H4B 0.9602 .
C4 H4C 0.9596 .

loop_
_geom_hbond_atom_site_label_D
_geom_hbond_atom_site_label_H
_geom_hbond_atom_site_label_A
_geom_hbond_distance_DH
_geom_hbond_distance_HA
_geom_hbond_distance_DA
_geom_hbond_angle_DHA
_geom_hbond_site_symmetry_A
O7 H7B O21 0.85 1.85 2.674(8) 164.3 .
O17 H17C O21 0.85 2.26 2.739(7) 115.9 .
O17 H17C O3 0.85 2.38 2.801(8) 110.9 .
O19 H19A O2 0.85 2.19 2.822(8) 130.7 .
O14 H14B O20 0.85 2.43 2.958(8) 121.3 1_565
O22 H22B O17 0.85 2.40 2.874(8) 115.6 1_565
O15 H15C O4 0.85 2.17 2.794(7) 130.6 3_666
O15 H15B O22 0.85 2.15 2.957(8) 158.6 3_666
O22 H22A O7 0.85 2.30 2.830(7) 120.8 3_666
O22 H22A O1 0.85 2.44 3.208(8) 151.5 3_666
O24 H24D O14 0.85 2.23 2.882(7) 133.0 3_666
O24 H24D O10 0.85 2.52 3.205(8) 138.4 3_666
O16 H16C O24 0.85 2.18 2.705(7) 119.5 1_554
O16 H16C O24 0.85 2.18 2.705(7) 119.5 1_554
O16 H16A O14 0.85 2.45 3.041(7) 127.0 3_665
O17 H17B O22 0.85 2.39 2.874(8) 116.7 1_545
O18 H18B O23 0.85 1.99 2.759(8) 150.6 1_544
O20 H20A O23 0.85 2.59 3.367(7) 152.8 1_544
O18 H18A O7 0.85 2.48 3.291(7) 160.5 2_545
O21 H21C O5 0.85 1.87 2.667(7) 155.9 2_545
O20 H20B O8 0.85 1.93 2.721(7) 154.0 2_645
O21 H21A O24 0.85 2.19 2.822(7) 130.8 2_546
O21 H21A O17 0.85 2.48 3.166(8) 137.9 3_656
O23 H23D O16 0.85 2.48 3.267(8) 153.6 1_556
O24 H24A O3 0.85 2.55 3.046(8) 118.5 4_566
